data_7114566
loop_
_publ_author_name
'Tanabe, Makoto'
'Tanaka, Kimiya'
'Omine, Shumpei'
'Osakada, Kohtaro'

_publ_section_title
;
 A triangular triplatinum(0) complex with bridging germylene ligands:
 insertion of alkynes into the Pt--Ge bond rather than the Pt--Pt bond
;
_journal_coden_ASTM CHCOFS
_journal_issue 52
_journal_name_full
;
 Chemical Communications (Cambridge, United Kingdom)
;
_journal_page_first 6839
_journal_page_last 6842
_journal_paper_doi 10.1039/c4cc00727a
_journal_volume 50
_journal_year 2014
_chemical_formula_moiety 'C45 H57 Ge3 P3 Pt3'
_chemical_formula_sum 'C45 H57 Ge3 P3 Pt3'
_chemical_formula_weight 1493.91
_space_group_IT_number 2
_symmetry_cell_setting triclinic
_symmetry_Int_Tables_number 2
_symmetry_space_group_name_Hall '-P 1'
_symmetry_space_group_name_H-M 'P -1'
_atom_sites_solution_hydrogens geom
_atom_sites_solution_primary direct
_atom_sites_solution_secondary difmap
_cell_angle_alpha 66.820(8)
_cell_angle_beta 79.268(10)
_cell_angle_gamma 66.814(9)
_cell_formula_units_Z 2
_cell_length_a 12.539(2)
_cell_length_b 13.863(2)
_cell_length_c 15.866(3)
_cell_measurement_reflns_used 7301
_cell_measurement_temperature 293
_cell_measurement_theta_max 27.48
_cell_measurement_theta_min 3.20
_cell_volume 2328.9(7)
_computing_cell_refinement CrystalClear
_computing_data_collection 'CrystalClear (Rigaku/MSC Inc., 2006)'
_computing_data_reduction CrystalClear
_computing_molecular_graphics 'CrystalStructure 4.0'
_computing_publication_material 'CrystalStructure 4.0 (Rigaku, 2010)'
_computing_structure_refinement 'SHELXL97 (Sheldrick, 2008)'
_computing_structure_solution 'SHELXS97 (Sheldrick, 2008)'
_diffrn_ambient_temperature 293
_diffrn_detector_area_resol_mean 7.314
_diffrn_measured_fraction_theta_full 0.960
_diffrn_measured_fraction_theta_max 0.960
_diffrn_measurement_device_type 'Rigaku Saturn70'
_diffrn_measurement_method \w
_diffrn_radiation_type 'Mo K\a'
_diffrn_radiation_wavelength 0.71070
_diffrn_reflns_av_R_equivalents 0.0351
_diffrn_reflns_limit_h_max 16
_diffrn_reflns_limit_h_min -15
_diffrn_reflns_limit_k_max 13
_diffrn_reflns_limit_k_min -17
_diffrn_reflns_limit_l_max 19
_diffrn_reflns_limit_l_min -20
_diffrn_reflns_number 19101
_diffrn_reflns_theta_full 27.48
_diffrn_reflns_theta_max 27.48
_diffrn_standards_number 0
_exptl_absorpt_coefficient_mu 10.983
_exptl_absorpt_correction_T_max 0.111
_exptl_absorpt_correction_T_min 0.081
_exptl_absorpt_correction_type multi-scan
_exptl_absorpt_process_details 'REQAB (Rigaku, 1998)'
_exptl_crystal_colour red
_exptl_crystal_density_diffrn 2.130
_exptl_crystal_density_method 'not measured'
_exptl_crystal_description prism
_exptl_crystal_F_000 1404.00
_exptl_crystal_size_max 0.200
_exptl_crystal_size_mid 0.200
_exptl_crystal_size_min 0.200
_refine_diff_density_max 2.700
_refine_diff_density_min -1.310
_refine_ls_extinction_method none
_refine_ls_goodness_of_fit_ref 1.026
_refine_ls_hydrogen_treatment constr
_refine_ls_number_parameters 496
_refine_ls_number_reflns 10239
_refine_ls_number_restraints 0
_refine_ls_R_factor_gt 0.0310
_refine_ls_shift/su_max 0.001
_refine_ls_structure_factor_coef Fsqd
_refine_ls_weighting_details 'w = 1/[\s^2^(Fo^2^)+(0.0385P)^2^+0.0000P] where P=(Fo^2^+2Fc^2^)/3'
_refine_ls_weighting_scheme calc
_refine_ls_wR_factor_ref 0.0925
_reflns_number_gt 7179
_reflns_number_total 10239
_reflns_threshold_expression F^2^>2.0\s(F^2^)
_cod_data_source_file c4cc00727a2.cif
_cod_data_source_block complex3
_cod_original_cell_volume 2328.9(8)
_cod_database_code 7114566

loop_
_symmetry_equiv_pos_site_id
_symmetry_equiv_pos_as_xyz
1 +X,+Y,+Z
2 -X,-Y,-Z

loop_
_atom_site_label
_atom_site_type_symbol
_atom_site_fract_x
_atom_site_fract_y
_atom_site_fract_z
_atom_site_U_iso_or_equiv
_atom_site_adp_type
_atom_site_occupancy
_atom_site_symmetry_multiplicity
_atom_site_calc_flag
_atom_site_refinement_flags
Pt1 Pt 0.28644(2) 0.77334(2) 0.278900(18) 0.01235(7) Uani 1.0 2 d .
Pt2 Pt 0.48867(2) 0.68589(2) 0.191965(18) 0.01240(7) Uani 1.0 2 d .
Pt3 Pt 0.47316(2) 0.82566(2) 0.278441(18) 0.01211(7) Uani 1.0 2 d .
Ge1 Ge 0.64970(6) 0.73122(6) 0.20674(5) 0.01299(16) Uani 1.0 2 d .
Ge2 Ge 0.28910(6) 0.89383(7) 0.35462(5) 0.01505(16) Uani 1.0 2 d .
Ge3 Ge 0.31640(6) 0.64317(6) 0.20271(5) 0.01376(16) Uani 1.0 2 d .
P1 P 0.09622(16) 0.80580(16) 0.31070(13) 0.0158(4) Uani 1.0 2 d .
P2 P 0.59240(17) 0.58683(17) 0.10223(13) 0.0172(4) Uani 1.0 2 d .
P3 P 0.55448(17) 0.93012(16) 0.30255(13) 0.0161(4) Uani 1.0 2 d .
C1 C 0.7146(6) 0.8280(6) 0.1002(5) 0.0137(15) Uani 1.0 2 d .
C2 C 0.8186(7) 0.8429(7) 0.0986(6) 0.0200(17) Uani 1.0 2 d .
C3 C 0.8480(7) 0.9256(7) 0.0262(6) 0.0239(18) Uani 1.0 2 d .
C4 C 0.7734(8) 0.9960(7) -0.0457(6) 0.0249(19) Uani 1.0 2 d .
C5 C 0.6704(7) 0.9818(7) -0.0460(5) 0.0222(18) Uani 1.0 2 d .
C6 C 0.6419(7) 0.8987(7) 0.0264(6) 0.0199(17) Uani 1.0 2 d .
C7 C 0.7741(7) 0.6140(6) 0.2865(5) 0.0146(15) Uani 1.0 2 d .
C8 C 0.7465(8) 0.5688(7) 0.3798(6) 0.030(2) Uani 1.0 2 d .
C9 C 0.8307(8) 0.4867(8) 0.4415(7) 0.038(3) Uani 1.0 2 d .
C10 C 0.9454(8) 0.4478(8) 0.4120(7) 0.035(3) Uani 1.0 2 d .
C11 C 0.9746(7) 0.4888(7) 0.3198(6) 0.0222(18) Uani 1.0 2 d .
C12 C 0.8903(7) 0.5704(7) 0.2592(6) 0.0206(17) Uani 1.0 2 d .
C13 C 0.1907(7) 1.0548(6) 0.3092(6) 0.0197(17) Uani 1.0 2 d .
C14 C 0.2152(7) 1.1188(7) 0.2203(6) 0.0251(18) Uani 1.0 2 d .
C15 C 0.1453(8) 1.2296(8) 0.1791(6) 0.032(2) Uani 1.0 2 d .
C16 C 0.0481(8) 1.2783(8) 0.2264(7) 0.034(3) Uani 1.0 2 d .
C17 C 0.0207(7) 1.2169(7) 0.3143(7) 0.031(2) Uani 1.0 2 d .
C18 C 0.0921(7) 1.1052(7) 0.3558(7) 0.0275(19) Uani 1.0 2 d .
C19 C 0.2818(7) 0.8405(7) 0.4889(5) 0.0210(17) Uani 1.0 2 d .
C20 C 0.2508(7) 0.9090(8) 0.5409(6) 0.0254(19) Uani 1.0 2 d .
C21 C 0.2490(8) 0.8647(8) 0.6361(6) 0.028(2) Uani 1.0 2 d .
C22 C 0.2783(8) 0.7509(8) 0.6810(6) 0.032(2) Uani 1.0 2 d .
C23 C 0.3091(8) 0.6802(8) 0.6317(6) 0.034(3) Uani 1.0 2 d .
C24 C 0.3104(7) 0.7247(7) 0.5367(6) 0.028(2) Uani 1.0 2 d .
C25 C 0.2319(7) 0.6899(6) 0.0908(5) 0.0167(16) Uani 1.0 2 d .
C26 C 0.1447(6) 0.6522(6) 0.0881(6) 0.0185(16) Uani 1.0 2 d .
C27 C 0.0884(7) 0.6914(7) 0.0078(6) 0.0234(18) Uani 1.0 2 d .
C28 C 0.1173(7) 0.7663(7) -0.0719(6) 0.0269(19) Uani 1.0 2 d .
C29 C 0.2026(8) 0.8046(7) -0.0690(6) 0.028(2) Uani 1.0 2 d .
C30 C 0.2594(7) 0.7657(7) 0.0111(6) 0.0233(18) Uani 1.0 2 d .
C31 C 0.3260(7) 0.4890(7) 0.2805(6) 0.0179(16) Uani 1.0 2 d .
C32 C 0.3693(8) 0.4469(7) 0.3671(6) 0.0244(18) Uani 1.0 2 d .
C33 C 0.3827(8) 0.3380(7) 0.4265(6) 0.032(2) Uani 1.0 2 d .
C34 C 0.3500(8) 0.2704(7) 0.4005(6) 0.031(2) Uani 1.0 2 d .
C35 C 0.3103(8) 0.3084(7) 0.3122(6) 0.028(2) Uani 1.0 2 d .
C36 C 0.2989(7) 0.4165(7) 0.2535(6) 0.0207(17) Uani 1.0 2 d .
C37 C 0.0059(7) 0.9286(7) 0.2235(6) 0.031(2) Uani 1.0 2 d .
C38 C 0.0311(7) 0.8339(7) 0.4135(6) 0.0238(18) Uani 1.0 2 d .
C39 C 0.0417(7) 0.6991(7) 0.3179(6) 0.0236(18) Uani 1.0 2 d .
C40 C 0.5871(8) 0.6675(7) -0.0205(6) 0.0281(19) Uani 1.0 2 d .
C41 C 0.5560(7) 0.4698(7) 0.1087(6) 0.0252(18) Uani 1.0 2 d .
C42 C 0.7477(7) 0.5203(8) 0.1150(6) 0.030(2) Uani 1.0 2 d .
C43 C 0.5573(8) 1.0521(7) 0.2022(6) 0.0255(19) Uani 1.0 2 d .
C44 C 0.4868(7) 0.9927(7) 0.3905(6) 0.0261(19) Uani 1.0 2 d .
C45 C 0.7067(6) 0.8632(7) 0.3363(5) 0.0190(16) Uani 1.0 2 d .
H1 H 0.8688 0.7967 0.1467 0.0240 Uiso 1.0 2 calc R
H2 H 0.9181 0.9343 0.0256 0.0287 Uiso 1.0 2 calc R
H3 H 0.7929 1.0525 -0.0937 0.0299 Uiso 1.0 2 calc R
H4 H 0.6207 1.0278 -0.0944 0.0266 Uiso 1.0 2 calc R
H5 H 0.5724 0.8895 0.0261 0.0238 Uiso 1.0 2 calc R
H6 H 0.6700 0.5943 0.4011 0.0360 Uiso 1.0 2 calc R
H7 H 0.8098 0.4577 0.5032 0.0455 Uiso 1.0 2 calc R
H8 H 1.0020 0.3946 0.4537 0.0416 Uiso 1.0 2 calc R
H9 H 1.0508 0.4615 0.2986 0.0266 Uiso 1.0 2 calc R
H10 H 0.9117 0.5977 0.1974 0.0247 Uiso 1.0 2 calc R
H11 H 0.2799 1.0863 0.1879 0.0301 Uiso 1.0 2 calc R
H12 H 0.1636 1.2711 0.1199 0.0388 Uiso 1.0 2 calc R
H13 H 0.0011 1.3527 0.1989 0.0414 Uiso 1.0 2 calc R
H14 H -0.0450 1.2495 0.3458 0.0376 Uiso 1.0 2 calc R
H15 H 0.0737 1.0640 0.4151 0.0330 Uiso 1.0 2 calc R
H16 H 0.2308 0.9861 0.5112 0.0305 Uiso 1.0 2 calc R
H17 H 0.2279 0.9120 0.6695 0.0330 Uiso 1.0 2 calc R
H18 H 0.2776 0.7212 0.7448 0.0381 Uiso 1.0 2 calc R
H19 H 0.3288 0.6032 0.6622 0.0408 Uiso 1.0 2 calc R
H20 H 0.3307 0.6768 0.5040 0.0340 Uiso 1.0 2 calc R
H21 H 0.1246 0.6005 0.1406 0.0221 Uiso 1.0 2 calc R
H22 H 0.0295 0.6667 0.0075 0.0281 Uiso 1.0 2 calc R
H23 H 0.0804 0.7903 -0.1261 0.0323 Uiso 1.0 2 calc R
H24 H 0.2219 0.8570 -0.1214 0.0338 Uiso 1.0 2 calc R
H25 H 0.3177 0.7913 0.0113 0.0279 Uiso 1.0 2 calc R
H26 H 0.3900 0.4926 0.3860 0.0293 Uiso 1.0 2 calc R
H27 H 0.4139 0.3110 0.4837 0.0381 Uiso 1.0 2 calc R
H28 H 0.3542 0.1993 0.4416 0.0366 Uiso 1.0 2 calc R
H29 H 0.2918 0.2616 0.2932 0.0335 Uiso 1.0 2 calc R
H30 H 0.2727 0.4417 0.1948 0.0248 Uiso 1.0 2 calc R
H31 H 0.0206 0.9936 0.2185 0.0370 Uiso 1.0 2 calc R
H32 H -0.0744 0.9391 0.2403 0.0370 Uiso 1.0 2 calc R
H33 H 0.0239 0.9178 0.1655 0.0370 Uiso 1.0 2 calc R
H34 H -0.0493 0.8422 0.4186 0.0286 Uiso 1.0 2 calc R
H35 H 0.0374 0.9018 0.4110 0.0286 Uiso 1.0 2 calc R
H36 H 0.0705 0.7727 0.4659 0.0286 Uiso 1.0 2 calc R
H37 H -0.0402 0.7227 0.3327 0.0283 Uiso 1.0 2 calc R
H38 H 0.0810 0.6297 0.3649 0.0283 Uiso 1.0 2 calc R
H39 H 0.0554 0.6885 0.2601 0.0283 Uiso 1.0 2 calc R
H40 H 0.5082 0.7001 -0.0390 0.0337 Uiso 1.0 2 calc R
H41 H 0.6332 0.6189 -0.0535 0.0337 Uiso 1.0 2 calc R
H42 H 0.6171 0.7260 -0.0335 0.0337 Uiso 1.0 2 calc R
H43 H 0.5632 0.4171 0.1706 0.0302 Uiso 1.0 2 calc R
H44 H 0.6079 0.4335 0.0685 0.0302 Uiso 1.0 2 calc R
H45 H 0.4776 0.4967 0.0904 0.0302 Uiso 1.0 2 calc R
H46 H 0.7818 0.4880 0.0684 0.0355 Uiso 1.0 2 calc R
H47 H 0.7638 0.4624 0.1744 0.0355 Uiso 1.0 2 calc R
H48 H 0.7800 0.5752 0.1089 0.0355 Uiso 1.0 2 calc R
H49 H 0.4800 1.0962 0.1807 0.0306 Uiso 1.0 2 calc R
H50 H 0.6063 1.0279 0.1547 0.0306 Uiso 1.0 2 calc R
H51 H 0.5870 1.0965 0.2181 0.0306 Uiso 1.0 2 calc R
H52 H 0.4865 0.9344 0.4488 0.0314 Uiso 1.0 2 calc R
H53 H 0.4085 1.0418 0.3748 0.0314 Uiso 1.0 2 calc R
H54 H 0.5300 1.0347 0.3941 0.0314 Uiso 1.0 2 calc R
H55 H 0.7272 0.9128 0.3532 0.0228 Uiso 1.0 2 calc R
H56 H 0.7561 0.8476 0.2857 0.0228 Uiso 1.0 2 calc R
H57 H 0.7161 0.7944 0.3875 0.0228 Uiso 1.0 2 calc R

loop_
_atom_site_aniso_label
_atom_site_aniso_U_11
_atom_site_aniso_U_22
_atom_site_aniso_U_33
_atom_site_aniso_U_12
_atom_site_aniso_U_13
_atom_site_aniso_U_23
Pt1 0.01087(13) 0.01409(15) 0.01392(14) -0.00361(11) 0.00012(10) -0.00786(11)
Pt2 0.01122(13) 0.01468(15) 0.01374(14) -0.00391(11) 0.00030(10) -0.00851(11)
Pt3 0.01119(13) 0.01371(15) 0.01337(14) -0.00370(11) -0.00002(10) -0.00767(11)
Ge1 0.0110(4) 0.0144(4) 0.0144(4) -0.0027(3) -0.0011(3) -0.0075(3)
Ge2 0.0133(4) 0.0189(4) 0.0167(4) -0.0056(4) 0.0012(3) -0.0109(4)
Ge3 0.0125(4) 0.0151(4) 0.0161(4) -0.0046(3) 0.0005(3) -0.0088(4)
P1 0.0115(9) 0.0182(11) 0.0167(10) -0.0038(8) 0.0003(8) -0.0071(8)
P2 0.0157(10) 0.0211(11) 0.0174(10) -0.0041(9) 0.0006(8) -0.0124(9)
P3 0.0169(10) 0.0181(10) 0.0173(10) -0.0067(9) -0.0004(8) -0.0097(8)
C1 0.017(4) 0.010(4) 0.017(4) -0.008(3) 0.005(3) -0.006(3)
C2 0.015(4) 0.021(4) 0.025(5) -0.006(4) 0.001(4) -0.008(4)
C3 0.024(5) 0.025(5) 0.027(5) -0.012(4) 0.007(4) -0.012(4)
C4 0.035(5) 0.021(5) 0.016(4) -0.012(4) 0.006(4) -0.005(4)
C5 0.020(4) 0.022(5) 0.016(4) 0.000(4) 0.006(3) -0.008(4)
C6 0.017(4) 0.023(5) 0.023(4) -0.007(4) 0.005(4) -0.014(4)
C7 0.020(4) 0.010(4) 0.016(4) -0.011(3) -0.002(3) -0.001(3)
C8 0.027(5) 0.026(5) 0.028(5) -0.002(4) -0.003(4) -0.007(4)
C9 0.029(5) 0.043(6) 0.025(5) -0.006(5) -0.000(4) -0.002(5)
C10 0.031(5) 0.029(5) 0.037(6) -0.005(5) -0.013(4) -0.004(5)
C11 0.012(4) 0.018(5) 0.037(5) -0.001(4) -0.005(4) -0.012(4)
C12 0.017(4) 0.019(4) 0.024(5) -0.007(4) 0.002(4) -0.006(4)
C13 0.019(4) 0.013(4) 0.028(5) -0.000(4) -0.007(4) -0.012(4)
C14 0.026(5) 0.025(5) 0.027(5) -0.007(4) -0.003(4) -0.012(4)
C15 0.029(5) 0.033(5) 0.029(5) -0.006(4) -0.012(4) -0.006(4)
C16 0.027(5) 0.024(5) 0.051(6) 0.007(4) -0.022(5) -0.018(5)
C17 0.021(5) 0.023(5) 0.054(7) 0.003(4) -0.002(4) -0.029(5)
C18 0.027(5) 0.020(5) 0.036(5) -0.003(4) -0.003(4) -0.016(4)
C19 0.014(4) 0.036(5) 0.015(4) -0.008(4) 0.003(3) -0.014(4)
C20 0.032(5) 0.031(5) 0.023(5) -0.018(4) -0.001(4) -0.013(4)
C21 0.034(5) 0.041(6) 0.021(5) -0.019(5) 0.008(4) -0.023(4)
C22 0.033(5) 0.039(6) 0.021(5) -0.009(5) -0.000(4) -0.013(4)
C23 0.042(6) 0.031(5) 0.020(5) -0.006(5) 0.001(4) -0.007(4)
C24 0.031(5) 0.029(5) 0.030(5) -0.008(4) -0.002(4) -0.017(4)
C25 0.019(4) 0.015(4) 0.018(4) 0.001(4) -0.008(3) -0.010(4)
C26 0.015(4) 0.016(4) 0.024(4) -0.002(4) 0.001(3) -0.010(4)
C27 0.015(4) 0.034(5) 0.031(5) -0.008(4) -0.004(4) -0.020(4)
C28 0.022(5) 0.025(5) 0.029(5) 0.007(4) -0.007(4) -0.018(4)
C29 0.029(5) 0.025(5) 0.026(5) -0.012(4) 0.002(4) -0.004(4)
C30 0.023(5) 0.019(5) 0.031(5) -0.009(4) -0.002(4) -0.011(4)
C31 0.017(4) 0.018(4) 0.022(4) -0.007(4) 0.001(3) -0.011(4)
C32 0.038(5) 0.024(5) 0.015(4) -0.013(4) 0.000(4) -0.008(4)
C33 0.047(6) 0.026(5) 0.018(5) -0.009(5) -0.003(4) -0.007(4)
C34 0.048(6) 0.020(5) 0.021(5) -0.007(4) -0.005(4) -0.008(4)
C35 0.033(5) 0.017(5) 0.036(5) -0.008(4) -0.003(4) -0.013(4)
C36 0.019(4) 0.024(5) 0.022(4) -0.002(4) -0.000(4) -0.017(4)
C37 0.018(5) 0.032(5) 0.031(5) -0.009(4) -0.006(4) 0.003(4)
C38 0.014(4) 0.032(5) 0.034(5) -0.010(4) 0.006(4) -0.020(4)
C39 0.016(4) 0.028(5) 0.033(5) -0.003(4) -0.006(4) -0.020(4)
C40 0.037(5) 0.026(5) 0.024(5) -0.011(4) 0.004(4) -0.013(4)
C41 0.028(5) 0.029(5) 0.024(5) -0.013(4) 0.002(4) -0.015(4)
C42 0.024(5) 0.038(6) 0.039(6) -0.009(4) -0.001(4) -0.028(5)
C43 0.036(5) 0.023(5) 0.021(5) -0.021(4) -0.000(4) -0.001(4)
C44 0.023(5) 0.033(5) 0.031(5) -0.012(4) 0.006(4) -0.022(4)
C45 0.018(4) 0.024(5) 0.020(4) -0.010(4) 0.001(3) -0.011(4)

loop_
_atom_type_symbol
_atom_type_description
_atom_type_scat_dispersion_real
_atom_type_scat_dispersion_imag
_atom_type_scat_source
C C 0.0033 0.0016
;
International Tables for Crystallography
(1992, Vol. C, Tables 4.2.6.8 and 6.1.1.4)
;
H H 0.0000 0.0000
;
International Tables for Crystallography
(1992, Vol. C, Table 6.1.1.4)
;
Ge Ge 0.1547 1.8001
;
International Tables for Crystallography
(1992, Vol. C, Tables 4.2.6.8 and 6.1.1.4)
;
P P 0.1023 0.0942
;
International Tables for Crystallography
(1992, Vol. C, Tables 4.2.6.8 and 6.1.1.4)
;
Pt Pt -1.7033 8.3905
;
International Tables for Crystallography
(1992, Vol. C, Tables 4.2.6.8 and 6.1.1.4)
;

loop_
_geom_angle_atom_site_label_1
_geom_angle_atom_site_label_2
_geom_angle_atom_site_label_3
_geom_angle
_geom_angle_publ_flag
Pt2 Pt1 Pt3 60.031(16) yes
Pt2 Pt1 Ge2 115.79(3) yes
Pt2 Pt1 Ge3 55.68(3) yes
Pt2 Pt1 P1 151.02(7) yes
Pt3 Pt1 Ge2 55.77(2) yes
Pt3 Pt1 Ge3 115.68(3) yes
Pt3 Pt1 P1 148.18(7) yes
Ge2 Pt1 Ge3 171.09(3) yes
Ge2 Pt1 P1 92.85(7) yes
Ge3 Pt1 P1 95.88(7) yes
Pt1 Pt2 Pt3 59.779(15) yes
Pt1 Pt2 Ge1 115.63(3) yes
Pt1 Pt2 Ge3 55.94(3) yes
Pt1 Pt2 P2 151.19(7) yes
Pt3 Pt2 Ge1 55.98(3) yes
Pt3 Pt2 Ge3 115.70(3) yes
Pt3 Pt2 P2 148.73(7) yes
Ge1 Pt2 Ge3 170.16(3) yes
Ge1 Pt2 P2 93.15(7) yes
Ge3 Pt2 P2 95.50(8) yes
Pt1 Pt3 Pt2 60.190(14) yes
Pt1 Pt3 Ge1 115.73(3) yes
Pt1 Pt3 Ge2 56.13(3) yes
Pt1 Pt3 P3 151.40(5) yes
Pt2 Pt3 Ge1 55.67(3) yes
Pt2 Pt3 Ge2 116.31(3) yes
Pt2 Pt3 P3 147.25(5) yes
Ge1 Pt3 Ge2 170.79(4) yes
Ge1 Pt3 P3 92.55(6) yes
Ge2 Pt3 P3 95.97(6) yes
Pt2 Ge1 Pt3 68.36(3) yes
Pt2 Ge1 C1 121.2(3) yes
Pt2 Ge1 C7 118.3(3) yes
Pt3 Ge1 C1 116.4(2) yes
Pt3 Ge1 C7 117.6(3) yes
C1 Ge1 C7 109.8(3) yes
Pt1 Ge2 Pt3 68.10(3) yes
Pt1 Ge2 C13 119.2(3) yes
Pt1 Ge2 C19 118.9(4) yes
Pt3 Ge2 C13 120.5(3) yes
Pt3 Ge2 C19 118.2(2) yes
C13 Ge2 C19 107.9(4) yes
Pt1 Ge3 Pt2 68.38(3) yes
Pt1 Ge3 C25 121.2(3) yes
Pt1 Ge3 C31 117.6(3) yes
Pt2 Ge3 C25 120.5(3) yes
Pt2 Ge3 C31 116.0(3) yes
C25 Ge3 C31 108.7(4) yes
Pt1 P1 C37 112.6(3) yes
Pt1 P1 C38 119.7(4) yes
Pt1 P1 C39 117.8(3) yes
C37 P1 C38 101.4(4) yes
C37 P1 C39 101.6(5) yes
C38 P1 C39 100.9(5) yes
Pt2 P2 C40 115.0(3) yes
Pt2 P2 C41 117.9(3) yes
Pt2 P2 C42 118.3(4) yes
C40 P2 C41 102.0(5) yes
C40 P2 C42 100.2(4) yes
C41 P2 C42 100.5(5) yes
Pt3 P3 C43 113.4(4) yes
Pt3 P3 C44 117.9(4) yes
Pt3 P3 C45 117.8(4) yes
C43 P3 C44 102.0(4) yes
C43 P3 C45 102.5(4) yes
C44 P3 C45 100.8(5) yes
Ge1 C1 C2 124.9(6) yes
Ge1 C1 C6 116.4(6) yes
C2 C1 C6 118.0(7) yes
C1 C2 C3 120.6(7) yes
C2 C3 C4 120.3(9) yes
C3 C4 C5 120.0(8) yes
C4 C5 C6 119.3(7) yes
C1 C6 C5 121.8(9) yes
Ge1 C7 C8 118.0(6) yes
Ge1 C7 C12 125.8(6) yes
C8 C7 C12 116.2(7) yes
C7 C8 C9 121.5(8) yes
C8 C9 C10 120.5(8) yes
C9 C10 C11 119.2(8) yes
C10 C11 C12 119.7(7) yes
C7 C12 C11 122.8(7) yes
Ge2 C13 C14 116.9(6) yes
Ge2 C13 C18 124.7(6) yes
C14 C13 C18 118.0(7) yes
C13 C14 C15 121.5(8) yes
C14 C15 C16 119.7(8) yes
C15 C16 C17 120.3(7) yes
C16 C17 C18 119.7(8) yes
C13 C18 C17 120.8(8) yes
Ge2 C19 C20 124.9(6) yes
Ge2 C19 C24 117.9(8) yes
C20 C19 C24 117.2(8) yes
C19 C20 C21 121.5(8) yes
C20 C21 C22 120.0(10) yes
C21 C22 C23 120.2(8) yes
C22 C23 C24 119.7(9) yes
C19 C24 C23 121.4(10) yes
Ge3 C25 C26 124.1(5) yes
Ge3 C25 C30 118.1(8) yes
C26 C25 C30 117.8(8) yes
C25 C26 C27 120.2(7) yes
C26 C27 C28 121.7(10) yes
C27 C28 C29 118.1(9) yes
C28 C29 C30 120.5(8) yes
C25 C30 C29 121.7(10) yes
Ge3 C31 C32 116.9(8) yes
Ge3 C31 C36 125.4(6) yes
C32 C31 C36 117.5(8) yes
C31 C32 C33 121.6(11) yes
C32 C33 C34 119.9(9) yes
C33 C34 C35 120.0(8) yes
C34 C35 C36 119.2(11) yes
C31 C36 C35 121.6(9) yes
C1 C2 H1 119.701 no
C3 C2 H1 119.702 no
C2 C3 H2 119.850 no
C4 C3 H2 119.852 no
C3 C4 H3 120.012 no
C5 C4 H3 120.005 no
C4 C5 H4 120.331 no
C6 C5 H4 120.333 no
C1 C6 H5 119.124 no
C5 C6 H5 119.119 no
C7 C8 H6 119.245 no
C9 C8 H6 119.248 no
C8 C9 H7 119.730 no
C10 C9 H7 119.733 no
C9 C10 H8 120.412 no
C11 C10 H8 120.416 no
C10 C11 H9 120.129 no
C12 C11 H9 120.131 no
C7 C12 H10 118.576 no
C11 C12 H10 118.575 no
C13 C14 H11 119.269 no
C15 C14 H11 119.272 no
C14 C15 H12 120.147 no
C16 C15 H12 120.141 no
C15 C16 H13 119.872 no
C17 C16 H13 119.865 no
C16 C17 H14 120.138 no
C18 C17 H14 120.137 no
C13 C18 H15 119.594 no
C17 C18 H15 119.596 no
C19 C20 H16 119.273 no
C21 C20 H16 119.254 no
C20 C21 H17 120.006 no
C22 C21 H17 119.999 no
C21 C22 H18 119.893 no
C23 C22 H18 119.887 no
C22 C23 H19 120.146 no
C24 C23 H19 120.160 no
C19 C24 H20 119.294 no
C23 C24 H20 119.294 no
C25 C26 H21 119.876 no
C27 C26 H21 119.889 no
C26 C27 H22 119.164 no
C28 C27 H22 119.169 no
C27 C28 H23 120.937 no
C29 C28 H23 120.941 no
C28 C29 H24 119.728 no
C30 C29 H24 119.746 no
C25 C30 H25 119.177 no
C29 C30 H25 119.171 no
C31 C32 H26 119.209 no
C33 C32 H26 119.208 no
C32 C33 H27 120.043 no
C34 C33 H27 120.040 no
C33 C34 H28 119.986 no
C35 C34 H28 119.992 no
C34 C35 H29 120.395 no
C36 C35 H29 120.397 no
C31 C36 H30 119.203 no
C35 C36 H30 119.210 no
P1 C37 H31 109.474 no
P1 C37 H32 109.477 no
P1 C37 H33 109.467 no
H31 C37 H32 109.479 no
H31 C37 H33 109.462 no
H32 C37 H33 109.468 no
P1 C38 H34 109.477 no
P1 C38 H35 109.477 no
P1 C38 H36 109.469 no
H34 C38 H35 109.472 no
H34 C38 H36 109.464 no
H35 C38 H36 109.468 no
P1 C39 H37 109.471 no
P1 C39 H38 109.467 no
P1 C39 H39 109.471 no
H37 C39 H38 109.469 no
H37 C39 H39 109.477 no
H38 C39 H39 109.472 no
P2 C40 H40 109.471 no
P2 C40 H41 109.469 no
P2 C40 H42 109.474 no
H40 C40 H41 109.466 no
H40 C40 H42 109.470 no
H41 C40 H42 109.477 no
P2 C41 H43 109.475 no
P2 C41 H44 109.474 no
P2 C41 H45 109.474 no
H43 C41 H44 109.465 no
H43 C41 H45 109.472 no
H44 C41 H45 109.468 no
P2 C42 H46 109.467 no
P2 C42 H47 109.474 no
P2 C42 H48 109.470 no
H46 C42 H47 109.478 no
H46 C42 H48 109.464 no
H47 C42 H48 109.475 no
P3 C43 H49 109.470 no
P3 C43 H50 109.474 no
P3 C43 H51 109.461 no
H49 C43 H50 109.479 no
H49 C43 H51 109.467 no
H50 C43 H51 109.476 no
P3 C44 H52 109.471 no
P3 C44 H53 109.468 no
P3 C44 H54 109.464 no
H52 C44 H53 109.472 no
H52 C44 H54 109.480 no
H53 C44 H54 109.471 no
P3 C45 H55 109.471 no
P3 C45 H56 109.465 no
P3 C45 H57 109.472 no
H55 C45 H56 109.475 no
H55 C45 H57 109.477 no
H56 C45 H57 109.467 no

loop_
_geom_bond_atom_site_label_1
_geom_bond_atom_site_label_2
_geom_bond_distance
_geom_bond_publ_flag
Pt1 Pt2 2.7194(6) yes
Pt1 Pt3 2.7081(6) yes
Pt1 Ge2 2.4234(12) yes
Pt1 Ge3 2.4234(11) yes
Pt1 P1 2.243(2) yes
Pt2 Pt3 2.7150(6) yes
Pt2 Ge1 2.4120(11) yes
Pt2 Ge3 2.4158(10) yes
Pt2 P2 2.247(3) yes
Pt3 Ge1 2.4209(9) yes
Pt3 Ge2 2.4131(9) yes
Pt3 P3 2.242(3) yes
Ge1 C1 1.971(7) yes
Ge1 C7 1.948(7) yes
Ge2 C13 1.980(7) yes
Ge2 C19 1.958(8) yes
Ge3 C25 1.987(9) yes
Ge3 C31 1.970(8) yes
P1 C37 1.819(7) yes
P1 C38 1.798(10) yes
P1 C39 1.817(11) yes
P2 C40 1.822(8) yes
P2 C41 1.813(11) yes
P2 C42 1.808(8) yes
P3 C43 1.817(8) yes
P3 C44 1.831(10) yes
P3 C45 1.840(8) yes
C1 C2 1.393(13) yes
C1 C6 1.397(10) yes
C2 C3 1.381(11) yes
C3 C4 1.390(11) yes
C4 C5 1.382(14) yes
C5 C6 1.379(11) yes
C7 C8 1.397(11) yes
C7 C12 1.398(10) yes
C8 C9 1.389(12) yes
C9 C10 1.384(13) yes
C10 C11 1.381(12) yes
C11 C12 1.379(10) yes
C13 C14 1.392(11) yes
C13 C18 1.395(12) yes
C14 C15 1.385(11) yes
C15 C16 1.384(13) yes
C16 C17 1.380(13) yes
C17 C18 1.399(10) yes
C19 C20 1.394(15) yes
C19 C24 1.404(12) yes
C20 C21 1.388(12) yes
C21 C22 1.373(13) yes
C22 C23 1.383(16) yes
C23 C24 1.385(12) yes
C25 C26 1.399(14) yes
C25 C30 1.378(10) yes
C26 C27 1.380(13) yes
C27 C28 1.378(11) yes
C28 C29 1.384(16) yes
C29 C30 1.382(13) yes
C31 C32 1.387(12) yes
C31 C36 1.403(16) yes
C32 C33 1.391(12) yes
C33 C34 1.374(18) yes
C34 C35 1.401(14) yes
C35 C36 1.384(11) yes
C2 H1 0.930 no
C3 H2 0.930 no
C4 H3 0.930 no
C5 H4 0.930 no
C6 H5 0.930 no
C8 H6 0.930 no
C9 H7 0.930 no
C10 H8 0.930 no
C11 H9 0.930 no
C12 H10 0.930 no
C14 H11 0.930 no
C15 H12 0.930 no
C16 H13 0.930 no
C17 H14 0.930 no
C18 H15 0.930 no
C20 H16 0.930 no
C21 H17 0.930 no
C22 H18 0.930 no
C23 H19 0.930 no
C24 H20 0.930 no
C26 H21 0.930 no
C27 H22 0.930 no
C28 H23 0.930 no
C29 H24 0.930 no
C30 H25 0.930 no
C32 H26 0.930 no
C33 H27 0.930 no
C34 H28 0.930 no
C35 H29 0.930 no
C36 H30 0.930 no
C37 H31 0.960 no
C37 H32 0.960 no
C37 H33 0.960 no
C38 H34 0.960 no
C38 H35 0.960 no
C38 H36 0.960 no
C39 H37 0.960 no
C39 H38 0.960 no
C39 H39 0.960 no
C40 H40 0.960 no
C40 H41 0.960 no
C40 H42 0.960 no
C41 H43 0.960 no
C41 H44 0.960 no
C41 H45 0.960 no
C42 H46 0.960 no
C42 H47 0.960 no
C42 H48 0.960 no
C43 H49 0.960 no
C43 H50 0.960 no
C43 H51 0.960 no
C44 H52 0.960 no
C44 H53 0.960 no
C44 H54 0.960 no
C45 H55 0.960 no
C45 H56 0.960 no
C45 H57 0.960 no
